data_2310460
loop_
_publ_author_name
'Parkes, A.S.'
'Hughes, R.E.'

_publ_section_title
;
 The crystal structure of cyanogen
;
_journal_name_full 'Acta Crystallographica (1,1948-23,1967)'
_journal_page_first 734
_journal_page_last 736
_journal_volume 16
_journal_year 1963
_chemical_formula_sum 'C2 N2'
_chemical_name_systematic 'N C C N'
_space_group_IT_number 61
_symmetry_space_group_name_Hall '-P 2bc 2ac'
_symmetry_space_group_name_H-M 'P c a b'
_cell_angle_alpha 90
_cell_angle_beta 90
_cell_angle_gamma 90
_cell_formula_units_Z 4
_cell_length_a 6.31
_cell_length_b 7.08
_cell_length_c 6.19
_cell_volume 276.537
_citation_journal_id_ASTM ACCRA9
_cod_data_source_file Parkes_ACCRA9_1963_1710.cif
_cod_data_source_block C2N2
_cod_original_sg_symbol_Hall '-P 2ac 2ab (z,y,-x)'
_cod_database_code 2310460

loop_
_symmetry_equiv_pos_as_xyz
x,y,z
x+1/2,-y,-z+1/2
-x,-y+1/2,z+1/2
-x+1/2,y+1/2,-z
-x,-y,-z
-x-1/2,y,z-1/2
x,y-1/2,-z-1/2
x-1/2,-y-1/2,z

loop_
_atom_site_label
_atom_site_type_symbol
_atom_site_fract_x
_atom_site_fract_y
_atom_site_fract_z
_atom_site_occupancy
_atom_site_U_iso_or_equiv
C1 C 0.0327 0.0483 0.09 1 0.0
N1 N 0.0857 0.1271 0.2386 1 0.0
